data_7058962
loop_
_publ_author_name
'Liu, Rui-Xue'
'Wu, Ying-Shu'
'Liu, Yan-Cheng'
'Luo, Ru-Yi'
'Yang, Li-Dong'
'Tang, Meng-Ting'
'Chen, Zhen-Feng'
'Liang, Hong'

_publ_section_title
;
 New anthrahydrazone derivatives and their cisplatin-like complexes:
 Synthesis, antitumor activity and structure-activity relationship
;
_journal_name_full 'New Journal of Chemistry'
_journal_paper_doi 10.1039/C9NJ02965F
_journal_year 2019
_chemical_formula_moiety 'C20 H14 Cl2 N4 O Pt, C2 H6 O S'
_chemical_formula_sum 'C22 H21 Cl2 N4 O2 Pt S'
_chemical_formula_weight 671.48
_space_group_crystal_system triclinic
_space_group_IT_number 2
_space_group_name_Hall '-P 1'
_space_group_name_H-M_alt 'P -1'
_atom_sites_solution_hydrogens geom
_atom_sites_solution_primary heavy
_audit_creation_date 2019-05-28
_audit_creation_method
;
Olex2 1.2-beta
(compiled 2018.04.26 svn.r3504 for OlexSys, GUI svn.r5492)
;
_audit_update_record
;
2019-06-06 deposited with the CCDC.	2019-11-01 downloaded from the CCDC.
;
_cell_angle_alpha 101.623(4)
_cell_angle_beta 103.647(4)
_cell_angle_gamma 97.629(4)
_cell_formula_units_Z 2
_cell_length_a 9.161(3)
_cell_length_b 9.961(3)
_cell_length_c 13.165(4)
_cell_measurement_reflns_used 9787
_cell_measurement_temperature 296(2)
_cell_measurement_theta_max 26.68
_cell_measurement_theta_min 2.33
_cell_volume 1122.8(6)
_computing_cell_refinement 'SAINT v8.27A (Bruker, 2012)'
_computing_data_reduction 'SAINT v8.27A (Bruker, 2012)'
_computing_molecular_graphics 'Olex2 (Dolomanov et al., 2009)'
_computing_publication_material 'Olex2 (Dolomanov et al., 2009)'
_computing_structure_refinement 'XL (Sheldrick, 2008)'
_computing_structure_solution 'ShelXS (Sheldrick, 2008)'
_diffrn_ambient_temperature 296.15
_diffrn_measured_fraction_theta_full 0.998
_diffrn_measured_fraction_theta_max 0.998
_diffrn_measurement_device_type 'Bruker APEX-II CCD'
_diffrn_measurement_method '\f and \w scans'
_diffrn_radiation_monochromator graphite
_diffrn_radiation_type MoK\a
_diffrn_radiation_wavelength 0.71073
_diffrn_reflns_av_R_equivalents 0.0243
_diffrn_reflns_av_unetI/netI 0.0251
_diffrn_reflns_Laue_measured_fraction_full 0.998
_diffrn_reflns_Laue_measured_fraction_max 0.998
_diffrn_reflns_limit_h_max 11
_diffrn_reflns_limit_h_min -11
_diffrn_reflns_limit_k_max 12
_diffrn_reflns_limit_k_min -12
_diffrn_reflns_limit_l_max 16
_diffrn_reflns_limit_l_min -16
_diffrn_reflns_number 13594
_diffrn_reflns_point_group_measured_fraction_full 0.998
_diffrn_reflns_point_group_measured_fraction_max 0.998
_diffrn_reflns_theta_full 25.242
_diffrn_reflns_theta_max 26.372
_diffrn_reflns_theta_min 1.640
_diffrn_standards_number 0
_exptl_absorpt_coefficient_mu 6.609
_exptl_absorpt_correction_type none
_exptl_crystal_colour red
_exptl_crystal_density_diffrn 1.986
_exptl_crystal_description block
_exptl_crystal_F_000 650
_exptl_crystal_size_max 0.23
_exptl_crystal_size_mid 0.22
_exptl_crystal_size_min 0.21
_refine_diff_density_max 2.605
_refine_diff_density_min -0.940
_refine_diff_density_rms 0.157
_refine_ls_extinction_method none
_refine_ls_goodness_of_fit_ref 1.185
_refine_ls_hydrogen_treatment constr
_refine_ls_matrix_type full
_refine_ls_number_parameters 291
_refine_ls_number_reflns 4599
_refine_ls_number_restraints 0
_refine_ls_restrained_S_all 1.185
_refine_ls_R_factor_all 0.0245
_refine_ls_R_factor_gt 0.0236
_refine_ls_shift/su_max 0.002
_refine_ls_shift/su_mean 0.000
_refine_ls_structure_factor_coef Fsqd
_refine_ls_weighting_details 'w=1/[\s^2^(Fo^2^)+(0.0418P)^2^+1.4134P] where P=(Fo^2^+2Fc^2^)/3'
_refine_ls_weighting_scheme calc
_refine_ls_wR_factor_gt 0.0725
_refine_ls_wR_factor_ref 0.0731
_reflns_Friedel_coverage 0.000
_reflns_number_gt 4455
_reflns_number_total 4599
_reflns_threshold_expression 'I > 2\s(I)'
_cod_data_source_file c9nj02965f2.cif
_cod_data_source_block aaaa
_cod_original_cell_volume 1122.7(6)
_cod_database_code 7058962
_shelx_shelxl_version_number 2014/7
_shelx_space_group_comment
;
The symmetry employed for this shelxl refinement is uniquely defined
by the following loop, which should always be used as a source of
symmetry information in preference to the above space-group names.
They are only intended as comments.
;
_shelx_estimated_absorpt_t_max 0.337
_shelx_estimated_absorpt_t_min 0.312
_olex2_refinement_description
;
1. Fixed Uiso
 At 1.2 times of:
  All C(H) groups, All N(H) groups
 At 1.5 times of:
  All C(H,H,H) groups
2.a Aromatic/amide H refined with riding coordinates:
 N3(H3), C1(H1), C2(H2), C3(H3a), C5(H5), C8(H8), C9(H9), C10(H10), C11(H11),
 C14(H14), C16(H16), C17(H17), C18(H18), C19(H19)
2.b Idealised Me refined as rotating group:
 C21(H21a,H21b,H21c), C22(H22a,H22b,H22c)
;
_olex2_submission_special_instructions 'No special instructions were received'

loop_
_space_group_symop_operation_xyz
'x, y, z'
'-x, -y, -z'

loop_
_atom_site_label
_atom_site_type_symbol
_atom_site_fract_x
_atom_site_fract_y
_atom_site_fract_z
_atom_site_U_iso_or_equiv
_atom_site_adp_type
_atom_site_occupancy
_atom_site_site_symmetry_order
_atom_site_calc_flag
_atom_site_refinement_flags_posn
Pt1 Pt 0.58756(2) -0.10018(2) 0.91074(2) 0.02647(7) Uani 1 1 d .
Cl1 Cl 0.53003(16) -0.24476(13) 1.01608(11) 0.0475(3) Uani 1 1 d .
Cl2 Cl 0.37296(13) -0.21754(12) 0.77807(10) 0.0440(3) Uani 1 1 d .
S1 S 0.97128(14) 0.58950(14) 0.16704(12) 0.0487(3) Uani 1 1 d .
O1 O 0.9492(6) 0.3350(6) 0.4372(4) 0.0825(15) Uani 1 1 d .
O2 O 1.0071(4) 0.7463(4) 0.1979(3) 0.0494(9) Uani 1 1 d .
N1 N 0.7770(4) 0.0135(4) 1.0186(3) 0.0295(7) Uani 1 1 d .
N2 N 0.9704(5) 0.2123(5) 1.0423(3) 0.0440(9) Uani 1 1 d .
N3 N 0.7824(4) 0.1278(4) 0.8820(3) 0.0314(7) Uani 1 1 d .
H3 H 0.8205 0.1917 0.8553 0.038 Uiso 1 1 calc R
N4 N 0.6536(4) 0.0295(4) 0.8238(3) 0.0275(7) Uani 1 1 d .
C1 C 1.0330(6) 0.1952(7) 1.1401(4) 0.0525(13) Uani 1 1 d .
H1 H 1.1206 0.2580 1.1829 0.063 Uiso 1 1 calc R
C2 C 0.9748(6) 0.0896(7) 1.1808(4) 0.0483(12) Uani 1 1 d .
H2 H 1.0229 0.0796 1.2487 0.058 Uiso 1 1 calc R
C3 C 0.8441(6) 0.0000(6) 1.1182(4) 0.0406(10) Uani 1 1 d .
H3A H 0.8007 -0.0711 1.1443 0.049 Uiso 1 1 calc R
C4 C 0.8458(5) 0.1181(5) 0.9842(3) 0.0306(8) Uani 1 1 d .
C5 C 0.5931(5) 0.0240(5) 0.7243(3) 0.0356(9) Uani 1 1 d .
H5 H 0.5038 -0.0417 0.6902 0.043 Uiso 1 1 calc R
C6 C 0.6502(5) 0.1113(5) 0.6580(3) 0.0320(8) Uani 1 1 d .
C7 C 0.7066(5) 0.0433(4) 0.5741(3) 0.0314(8) Uani 1 1 d .
C8 C 0.7098(6) -0.1025(5) 0.5545(4) 0.0409(10) Uani 1 1 d .
H8 H 0.6747 -0.1543 0.5983 0.049 Uiso 1 1 calc R
C9 C 0.7627(7) -0.1668(6) 0.4737(4) 0.0509(12) Uani 1 1 d .
H9 H 0.7640 -0.2618 0.4624 0.061 Uiso 1 1 calc R
C10 C 0.8159(7) -0.0895(6) 0.4065(4) 0.0526(13) Uani 1 1 d .
H10 H 0.8510 -0.1345 0.3505 0.063 Uiso 1 1 calc R
C11 C 0.8168(6) 0.0486(6) 0.4223(4) 0.0460(11) Uani 1 1 d .
H11 H 0.8529 0.0969 0.3769 0.055 Uiso 1 1 calc R
C12 C 0.7633(5) 0.1235(5) 0.5078(3) 0.0335(9) Uani 1 1 d .
C13 C 0.7593(5) 0.2662(5) 0.5251(3) 0.0366(9) Uani 1 1 d .
C14 C 0.8305(6) 0.3535(6) 0.4634(4) 0.0465(12) Uani 1 1 d .
H14 H 0.7837 0.4252 0.4436 0.056 Uiso 1 1 calc R
C15 C 0.6917(5) 0.3318(5) 0.6034(3) 0.0352(9) Uani 1 1 d .
C16 C 0.6766(7) 0.4745(6) 0.6193(5) 0.0533(13) Uani 1 1 d .
H16 H 0.7120 0.5282 0.5768 0.064 Uiso 1 1 calc R
C17 C 0.6106(7) 0.5343(6) 0.6963(5) 0.0560(14) Uani 1 1 d .
H17 H 0.5980 0.6265 0.7035 0.067 Uiso 1 1 calc R
C18 C 0.5619(6) 0.4554(6) 0.7646(5) 0.0517(13) Uani 1 1 d .
H18 H 0.5193 0.4970 0.8176 0.062 Uiso 1 1 calc R
C19 C 0.5766(6) 0.3201(6) 0.7535(4) 0.0436(11) Uani 1 1 d .
H19 H 0.5450 0.2705 0.7998 0.052 Uiso 1 1 calc R
C20 C 0.6393(5) 0.2523(5) 0.6729(3) 0.0326(8) Uani 1 1 d .
C21 C 0.8755(10) 0.5402(9) 0.2574(6) 0.091(3) Uani 1 1 d .
H21A H 0.9462 0.5587 0.3275 0.137 Uiso 1 1 calc GR
H21B H 0.8323 0.4424 0.2334 0.137 Uiso 1 1 calc GR
H21C H 0.7953 0.5925 0.2612 0.137 Uiso 1 1 calc GR
C22 C 0.8176(6) 0.5365(7) 0.0479(5) 0.0584(14) Uani 1 1 d .
H22A H 0.7289 0.5696 0.0620 0.088 Uiso 1 1 calc GR
H22B H 0.7950 0.4365 0.0248 0.088 Uiso 1 1 calc GR
H22C H 0.8457 0.5747 -0.0077 0.088 Uiso 1 1 calc GR

loop_
_atom_site_aniso_label
_atom_site_aniso_U_11
_atom_site_aniso_U_22
_atom_site_aniso_U_33
_atom_site_aniso_U_23
_atom_site_aniso_U_13
_atom_site_aniso_U_12
Pt1 0.02843(10) 0.02158(10) 0.03299(10) 0.01009(6) 0.01337(7) 0.00264(6)
Cl1 0.0598(7) 0.0391(6) 0.0581(7) 0.0283(5) 0.0305(6) 0.0077(5)
Cl2 0.0361(5) 0.0352(6) 0.0522(6) 0.0099(5) 0.0056(5) -0.0101(4)
S1 0.0384(6) 0.0429(7) 0.0615(8) 0.0147(6) 0.0101(5) -0.0003(5)
O1 0.087(3) 0.087(4) 0.081(3) 0.031(3) 0.036(3) 0.000(3)
O2 0.0482(19) 0.0409(19) 0.054(2) 0.0127(16) 0.0147(16) -0.0144(15)
N1 0.0324(17) 0.0286(17) 0.0305(17) 0.0092(14) 0.0114(14) 0.0068(14)
N2 0.037(2) 0.041(2) 0.043(2) 0.0070(17) 0.0008(17) -0.0071(17)
N3 0.0282(16) 0.0306(17) 0.0322(17) 0.0125(14) 0.0042(13) -0.0055(14)
N4 0.0261(15) 0.0262(16) 0.0287(16) 0.0074(13) 0.0081(13) -0.0031(13)
C1 0.041(3) 0.063(3) 0.040(3) 0.001(2) 0.000(2) 0.002(2)
C2 0.046(3) 0.066(3) 0.033(2) 0.014(2) 0.006(2) 0.016(3)
C3 0.045(2) 0.051(3) 0.034(2) 0.019(2) 0.0148(19) 0.016(2)
C4 0.0302(19) 0.032(2) 0.0293(19) 0.0080(16) 0.0068(15) 0.0055(16)
C5 0.033(2) 0.035(2) 0.034(2) 0.0115(17) 0.0050(17) -0.0074(17)
C6 0.0303(19) 0.036(2) 0.0255(18) 0.0120(16) 0.0016(15) -0.0050(16)
C7 0.0301(19) 0.032(2) 0.0272(18) 0.0105(16) -0.0001(15) -0.0019(16)
C8 0.047(3) 0.033(2) 0.038(2) 0.0123(18) 0.0033(19) -0.0006(19)
C9 0.062(3) 0.036(3) 0.049(3) 0.006(2) 0.007(2) 0.011(2)
C10 0.059(3) 0.056(3) 0.044(3) 0.006(2) 0.017(2) 0.016(3)
C11 0.050(3) 0.054(3) 0.035(2) 0.012(2) 0.014(2) 0.005(2)
C12 0.034(2) 0.039(2) 0.0251(18) 0.0104(16) 0.0041(15) -0.0003(17)
C13 0.040(2) 0.037(2) 0.0282(19) 0.0134(17) 0.0033(17) -0.0054(18)
C14 0.056(3) 0.046(3) 0.036(2) 0.017(2) 0.013(2) -0.006(2)
C15 0.037(2) 0.032(2) 0.032(2) 0.0115(17) 0.0025(16) -0.0031(17)
C16 0.069(3) 0.037(3) 0.053(3) 0.017(2) 0.013(3) 0.005(2)
C17 0.059(3) 0.039(3) 0.065(3) 0.010(2) 0.009(3) 0.010(2)
C18 0.047(3) 0.049(3) 0.056(3) 0.003(2) 0.014(2) 0.013(2)
C19 0.040(2) 0.049(3) 0.039(2) 0.008(2) 0.0101(19) 0.003(2)
C20 0.0293(19) 0.036(2) 0.0287(19) 0.0102(16) 0.0023(15) 0.0001(16)
C21 0.103(6) 0.079(5) 0.074(4) 0.026(4) 0.020(4) -0.052(4)
C22 0.047(3) 0.060(4) 0.052(3) 0.002(3) -0.001(2) -0.002(3)

loop_
_atom_type_symbol
_atom_type_description
_atom_type_scat_dispersion_real
_atom_type_scat_dispersion_imag
_atom_type_scat_source
C C 0.0033 0.0016 'International Tables Vol C Tables 4.2.6.8 and 6.1.1.4'
H H 0.0000 0.0000 'International Tables Vol C Tables 4.2.6.8 and 6.1.1.4'
Cl Cl 0.1484 0.1585 'International Tables Vol C Tables 4.2.6.8 and 6.1.1.4'
N N 0.0061 0.0033 'International Tables Vol C Tables 4.2.6.8 and 6.1.1.4'
O O 0.0106 0.0060 'International Tables Vol C Tables 4.2.6.8 and 6.1.1.4'
Pt Pt -1.7033 8.3905 'International Tables Vol C Tables 4.2.6.8 and 6.1.1.4'
S S 0.1246 0.1234 'International Tables Vol C Tables 4.2.6.8 and 6.1.1.4'

loop_
_geom_angle_atom_site_label_1
_geom_angle_atom_site_label_2
_geom_angle_atom_site_label_3
_geom_angle
Cl1 Pt1 Cl2 89.06(5)
N1 Pt1 Cl1 95.78(11)
N1 Pt1 Cl2 175.14(11)
N1 Pt1 N4 80.61(14)
N4 Pt1 Cl1 176.01(10)
N4 Pt1 Cl2 94.57(10)
O2 S1 C21 105.7(3)
O2 S1 C22 107.8(3)
C21 S1 C22 99.0(3)
C3 N1 Pt1 129.4(3)
C3 N1 C4 117.2(4)
C4 N1 Pt1 113.4(3)
C1 N2 C4 115.5(5)
N4 N3 H3 121.9
C4 N3 H3 121.9
C4 N3 N4 116.2(3)
N3 N4 Pt1 112.4(2)
C5 N4 Pt1 127.1(3)
C5 N4 N3 120.5(3)
N2 C1 H1 118.3
N2 C1 C2 123.5(5)
C2 C1 H1 118.3
C1 C2 H2 121.1
C3 C2 C1 117.8(5)
C3 C2 H2 121.1
N1 C3 C2 120.7(5)
N1 C3 H3A 119.7
C2 C3 H3A 119.7
N1 C4 N3 117.3(4)
N2 C4 N1 125.3(4)
N2 C4 N3 117.4(4)
N4 C5 H5 116.5
N4 C5 C6 126.9(4)
C6 C5 H5 116.5
C7 C6 C5 117.0(4)
C20 C6 C5 121.4(4)
C20 C6 C7 121.5(4)
C6 C7 C8 121.8(4)
C6 C7 C12 119.0(4)
C8 C7 C12 119.3(4)
C7 C8 H8 119.3
C9 C8 C7 121.4(5)
C9 C8 H8 119.3
C8 C9 H9 120.0
C8 C9 C10 119.9(5)
C10 C9 H9 120.0
C9 C10 H10 119.5
C11 C10 C9 121.0(5)
C11 C10 H10 119.5
C10 C11 H11 119.1
C10 C11 C12 121.8(5)
C12 C11 H11 119.1
C7 C12 C11 116.7(4)
C13 C12 C7 119.9(4)
C13 C12 C11 123.4(4)
C12 C13 C14 120.4(4)
C12 C13 C15 121.1(4)
C15 C13 C14 118.4(4)
O1 C14 C13 123.1(5)
O1 C14 H14 118.5
C13 C14 H14 118.5
C13 C15 C16 123.1(4)
C13 C15 C20 119.0(4)
C16 C15 C20 117.9(5)
C15 C16 H16 119.4
C17 C16 C15 121.2(5)
C17 C16 H16 119.4
C16 C17 H17 120.0
C16 C17 C18 120.0(5)
C18 C17 H17 120.0
C17 C18 H18 119.7
C19 C18 C17 120.7(5)
C19 C18 H18 119.7
C18 C19 H19 119.3
C18 C19 C20 121.4(5)
C20 C19 H19 119.3
C6 C20 C15 119.2(4)
C6 C20 C19 122.1(4)
C19 C20 C15 118.7(4)
S1 C21 H21A 109.5
S1 C21 H21B 109.5
S1 C21 H21C 109.5
H21A C21 H21B 109.5
H21A C21 H21C 109.5
H21B C21 H21C 109.5
S1 C22 H22A 109.5
S1 C22 H22B 109.5
S1 C22 H22C 109.5
H22A C22 H22B 109.5
H22A C22 H22C 109.5
H22B C22 H22C 109.5

loop_
_geom_bond_atom_site_label_1
_geom_bond_atom_site_label_2
_geom_bond_distance
Pt1 Cl1 2.2854(12)
Pt1 Cl2 2.2866(12)
Pt1 N1 1.995(4)
Pt1 N4 2.015(3)
S1 O2 1.503(4)
S1 C21 1.744(7)
S1 C22 1.775(5)
O1 C14 1.241(8)
N1 C3 1.351(6)
N1 C4 1.356(6)
N2 C1 1.334(7)
N2 C4 1.335(6)
N3 H3 0.8600
N3 N4 1.379(5)
N3 C4 1.362(5)
N4 C5 1.284(6)
C1 H1 0.9300
C1 C2 1.375(9)
C2 H2 0.9300
C2 C3 1.366(8)
C3 H3A 0.9300
C5 H5 0.9300
C5 C6 1.480(6)
C6 C7 1.417(6)
C6 C20 1.399(6)
C7 C8 1.428(6)
C7 C12 1.433(6)
C8 H8 0.9300
C8 C9 1.352(8)
C9 H9 0.9300
C9 C10 1.411(8)
C10 H10 0.9300
C10 C11 1.347(8)
C11 H11 0.9300
C11 C12 1.444(7)
C12 C13 1.400(7)
C13 C14 1.493(6)
C13 C15 1.417(7)
C14 H14 0.9300
C15 C16 1.425(7)
C15 C20 1.447(6)
C16 H16 0.9300
C16 C17 1.374(9)
C17 H17 0.9300
C17 C18 1.416(9)
C18 H18 0.9300
C18 C19 1.355(8)
C19 H19 0.9300
C19 C20 1.419(7)
C21 H21A 0.9600
C21 H21B 0.9600
C21 H21C 0.9600
C22 H22A 0.9600
C22 H22B 0.9600
C22 H22C 0.9600

loop_
_geom_torsion_atom_site_label_1
_geom_torsion_atom_site_label_2
_geom_torsion_atom_site_label_3
_geom_torsion_atom_site_label_4
_geom_torsion
Pt1 N1 C3 C2 -179.7(4)
Pt1 N1 C4 N2 177.2(4)
Pt1 N1 C4 N3 -2.7(5)
Pt1 N4 C5 C6 -173.9(4)
N2 C1 C2 C3 -1.5(9)
N3 N4 C5 C6 2.8(7)
N4 N3 C4 N1 0.1(6)
N4 N3 C4 N2 -179.8(4)
N4 C5 C6 C7 111.8(5)
N4 C5 C6 C20 -72.5(6)
C1 N2 C4 N1 3.1(8)
C1 N2 C4 N3 -177.0(4)
C1 C2 C3 N1 1.6(8)
C3 N1 C4 N2 -3.0(7)
C3 N1 C4 N3 177.0(4)
C4 N1 C3 C2 0.5(7)
C4 N2 C1 C2 -0.7(9)
C4 N3 N4 Pt1 2.5(5)
C4 N3 N4 C5 -174.7(4)
C5 C6 C7 C8 -0.5(6)
C5 C6 C7 C12 -179.9(4)
C5 C6 C20 C15 -177.8(4)
C5 C6 C20 C19 1.5(6)
C6 C7 C8 C9 179.4(4)
C6 C7 C12 C11 -178.9(4)
C6 C7 C12 C13 -1.4(6)
C7 C6 C20 C15 -2.2(6)
C7 C6 C20 C19 177.1(4)
C7 C8 C9 C10 -0.1(8)
C7 C12 C13 C14 174.5(4)
C7 C12 C13 C15 -3.7(6)
C8 C7 C12 C11 1.7(6)
C8 C7 C12 C13 179.2(4)
C8 C9 C10 C11 0.8(9)
C9 C10 C11 C12 -0.2(8)
C10 C11 C12 C7 -1.1(7)
C10 C11 C12 C13 -178.5(5)
C11 C12 C13 C14 -8.1(7)
C11 C12 C13 C15 173.7(4)
C12 C7 C8 C9 -1.2(7)
C12 C13 C14 O1 -35.4(7)
C12 C13 C15 C16 -176.0(5)
C12 C13 C15 C20 5.8(6)
C13 C15 C16 C17 -179.9(5)
C13 C15 C20 C6 -2.8(6)
C13 C15 C20 C19 177.8(4)
C14 C13 C15 C16 5.7(7)
C14 C13 C15 C20 -172.5(4)
C15 C13 C14 O1 142.8(6)
C15 C16 C17 C18 2.6(9)
C16 C15 C20 C6 178.9(4)
C16 C15 C20 C19 -0.4(6)
C16 C17 C18 C19 -1.4(9)
C17 C18 C19 C20 -0.8(8)
C18 C19 C20 C6 -177.7(4)
C18 C19 C20 C15 1.6(7)
C20 C6 C7 C8 -176.3(4)
C20 C6 C7 C12 4.3(6)
C20 C15 C16 C17 -1.7(8)
